data_2023489
loop_
_publ_author_name
'Tsymbal, Liudmyla V.'
'Andriichuk, Irina L.'
'Stoica, Alexandru-Constantin'
'Lampeka, Yaroslaw D.'

_publ_section_title
;
 Synthesis and structural characterization of the dichloride complex
 formed by carboxy-functionalized Cu(diazacyclam)2+ cation and its
 heterometallic coordination polymer with CdCl2
;
_journal_coeditor_code HB8137
_journal_issue 6
_journal_name_full 'Acta Crystallographica Section E Crystallographic Communications'
_journal_paper_doi 10.1107/S2056989025003792
_journal_volume 81
_journal_year 2025
_chemical_formula_iupac '[Cu Cl2 (C16 H34 N6 O4)]'
_chemical_formula_moiety 'C16 H34 Cl2 Cu N6 O4'
_chemical_formula_sum 'C16 H34 Cl2 Cu N6 O4'
_chemical_formula_weight 508.93
_chemical_name_systematic
'[3,10-Bis(3-carboxypropyl)-1,3,5,8,10,12-hexaazacyclotetradecane-\k^4^<i>N</i>^1^,<i>N</i>^5^,<i>N</i>^8^,<i>N</i>^12^]dichloridocopper(II)'
_space_group_crystal_system monoclinic
_space_group_IT_number 14
_space_group_name_Hall '-P 2ybc'
_space_group_name_H-M_alt 'P 1 21/c 1'
_atom_sites_solution_hydrogens geom
_atom_sites_solution_primary dual
_audit_creation_method
;
Olex2 1.5
(compiled 2024.02.16 svn.r378c4104 for OlexSys, GUI svn.r6928)
;
_cell_angle_alpha 90
_cell_angle_beta 99.808(2)
_cell_angle_gamma 90
_cell_formula_units_Z 2
_cell_length_a 10.0036(5)
_cell_length_b 15.8231(7)
_cell_length_c 6.9325(3)
_cell_measurement_reflns_used 1452
_cell_measurement_temperature 100(2)
_cell_measurement_theta_max 24.89
_cell_measurement_theta_min 2.02
_cell_volume 1081.29(9)
_computing_cell_refinement
;
CrysAlisPro (Rigaku OD, 2022)
;
_computing_data_collection
;
CrysAlisPro (Rigaku OD, 2022)
;
_computing_data_reduction
;
CrysAlisPro (Rigaku OD, 2022)
;
_computing_molecular_graphics
;
Mercury (Macrae <i>et al.</i>,  2020)
;
_computing_publication_material
;
publCIF (Westrip, 2010)
;
_computing_structure_refinement
;
<i>SHELXL2018/3</i> (Sheldrick, 2015b)
;
_computing_structure_solution
;
<i>SHELXT2018/2</i> (Sheldrick, 2015a)
;
_diffrn_ambient_temperature 100(2)
_diffrn_measured_fraction_theta_full 0.989
_diffrn_measured_fraction_theta_max 0.996
_diffrn_measurement_device_type 'Bruker APEXII CCD'
_diffrn_measurement_method '\f and \w scans'
_diffrn_radiation_type MoK\a
_diffrn_radiation_wavelength 0.71073
_diffrn_reflns_av_R_equivalents 0.0891
_diffrn_reflns_av_unetI/netI 0.0359
_diffrn_reflns_limit_h_max 11
_diffrn_reflns_limit_h_min -11
_diffrn_reflns_limit_k_max 18
_diffrn_reflns_limit_k_min -18
_diffrn_reflns_limit_l_max 8
_diffrn_reflns_limit_l_min 0
_diffrn_reflns_number 5849
_diffrn_reflns_theta_full 24.805
_diffrn_reflns_theta_max 24.805
_diffrn_reflns_theta_min 2.066
_exptl_absorpt_coefficient_mu 1.293
_exptl_absorpt_correction_T_max 0.920
_exptl_absorpt_correction_T_min 0.892
_exptl_absorpt_correction_type multi-scan
_exptl_absorpt_process_details
;
(CrysAlis PRO; Rigaku OD, 2022)
;
_exptl_crystal_colour 'clear light violet'
_exptl_crystal_density_diffrn 1.563
_exptl_crystal_description prism
_exptl_crystal_F_000 534
_exptl_crystal_size_max 0.12
_exptl_crystal_size_mid 0.07
_exptl_crystal_size_min 0.06
_refine_diff_density_max 0.298
_refine_diff_density_min -0.330
_refine_ls_extinction_method none
_refine_ls_goodness_of_fit_ref 1.054
_refine_ls_hydrogen_treatment mixed
_refine_ls_matrix_type full
_refine_ls_number_parameters 136
_refine_ls_number_reflns 1844
_refine_ls_number_restraints 0
_refine_ls_restrained_S_all 1.054
_refine_ls_R_factor_all 0.0447
_refine_ls_R_factor_gt 0.0292
_refine_ls_shift/su_max 0.000
_refine_ls_shift/su_mean 0.000
_refine_ls_structure_factor_coef Fsqd
_refine_ls_weighting_details 'w=1/[\s^2^(Fo^2^)+(0.0246P)^2^+0.8397P] where P=(Fo^2^+2Fc^2^)/3'
_refine_ls_weighting_scheme calc
_refine_ls_wR_factor_gt 0.0608
_refine_ls_wR_factor_ref 0.0667
_reflns_number_gt 1509
_reflns_number_total 1844
_reflns_threshold_expression 'I > 2\s(I)'
_cod_data_source_file hb8137.cif
_cod_data_source_block I
_cod_database_code 2023489
_shelx_space_group_comment
;
The symmetry employed for this shelxl refinement is uniquely defined
by the following loop, which should always be used as a source of
symmetry information in preference to the above space-group names.
They are only intended as comments.
;
_shelx_estimated_absorpt_t_min 0.860
_shelx_estimated_absorpt_t_max 0.926

loop_
_space_group_symop_operation_xyz
'x, y, z'
'-x, y+1/2, -z+1/2'
'-x, -y, -z'
'x, -y-1/2, z-1/2'

loop_
_atom_site_type_symbol
_atom_site_label
_atom_site_fract_x
_atom_site_fract_y
_atom_site_fract_z
_atom_site_U_iso_or_equiv
_atom_site_adp_type
_atom_site_calc_flag
_atom_site_occupancy
_atom_site_disorder_assembly
_atom_site_disorder_group
Cu Cu1 1.000000 0.500000 0.500000 0.01515(14) Uani d 1 . .
Cl Cl1 1.01968(7) 0.39266(4) 0.84077(10) 0.01969(18) Uani d 1 . .
N N3 0.9904(2) 0.40064(14) 0.3191(3) 0.0158(5) Uani d 1 . .
H H3 0.975658 0.422479 0.181720 0.019 Uiso calc 1 . .
O O1 0.2900(2) 0.30989(14) -0.0055(3) 0.0279(5) Uani d 1 . .
H H1C 0.213(3) 0.338(2) -0.068(4) 0.042 Uiso calc 1 . .
O O2 0.3928(2) 0.39295(14) -0.1942(3) 0.0307(6) Uani d 1 . .
N N1 0.7985(2) 0.51266(14) 0.4688(3) 0.0155(5) Uani d 1 . .
H H1 0.768622 0.542496 0.341645 0.019 Uiso calc 1 . .
N N2 0.7465(2) 0.37665(15) 0.3054(3) 0.0176(5) Uani d 1 . .
C C1 0.7212(3) 0.43239(18) 0.4585(4) 0.0194(7) Uani d 1 . .
H H1A 0.744468 0.402711 0.585529 0.023 Uiso calc 1 . .
H H1B 0.623066 0.445666 0.438437 0.023 Uiso calc 1 . .
C C8 0.3969(3) 0.33740(19) -0.0747(4) 0.0194(7) Uani d 1 . .
C C5 0.6976(3) 0.40643(19) 0.1045(4) 0.0195(7) Uani d 1 . .
H H5A 0.771170 0.437569 0.056237 0.023 Uiso calc 1 . .
H H5B 0.620731 0.445800 0.104723 0.023 Uiso calc 1 . .
C C4 0.7700(3) 0.57019(18) 0.6243(4) 0.0183(6) Uani d 1 . .
H H4A 0.776660 0.539459 0.749953 0.022 Uiso calc 1 . .
H H4B 0.677474 0.593952 0.589865 0.022 Uiso calc 1 . .
C C7 0.5245(3) 0.29165(19) 0.0142(4) 0.0211(7) Uani d 1 . .
H H7A 0.519929 0.232826 -0.035123 0.025 Uiso calc 1 . .
H H7B 0.529656 0.289377 0.157987 0.025 Uiso calc 1 . .
C C3 1.1253(3) 0.35995(18) 0.3585(4) 0.0175(6) Uani d 1 . .
H H3A 1.136479 0.321178 0.250265 0.021 Uiso calc 1 . .
H H3B 1.135718 0.327019 0.481560 0.021 Uiso calc 1 . .
C C6 0.6522(3) 0.3330(2) -0.0314(4) 0.0227(7) Uani d 1 . .
H H6A 0.635330 0.353432 -0.168322 0.027 Uiso calc 1 . .
H H6B 0.725710 0.290396 -0.019189 0.027 Uiso calc 1 . .
C C2 0.8799(3) 0.33948(18) 0.3360(4) 0.0176(6) Uani d 1 . .
H H2A 0.881701 0.293733 0.239062 0.021 Uiso calc 1 . .
H H2B 0.897761 0.313604 0.467921 0.021 Uiso calc 1 . .

loop_
_atom_site_aniso_label
_atom_site_aniso_U_11
_atom_site_aniso_U_22
_atom_site_aniso_U_33
_atom_site_aniso_U_12
_atom_site_aniso_U_13
_atom_site_aniso_U_23
Cu1 0.0137(2) 0.0147(2) 0.0171(3) -0.0005(2) 0.0027(2) -0.0023(2)
Cl1 0.0213(4) 0.0218(4) 0.0161(4) -0.0002(3) 0.0034(3) 0.0017(3)
N3 0.0140(12) 0.0170(12) 0.0155(12) -0.0008(10) -0.0002(10) 0.0024(9)
O1 0.0209(12) 0.0300(13) 0.0332(12) -0.0003(10) 0.0056(10) 0.0070(10)
O2 0.0233(12) 0.0330(13) 0.0343(13) 0.0010(10) 0.0007(10) 0.0156(11)
N1 0.0180(12) 0.0166(14) 0.0122(12) 0.0004(10) 0.0034(10) 0.0009(10)
N2 0.0176(13) 0.0188(13) 0.0152(13) -0.0019(11) -0.0010(10) 0.0005(10)
C1 0.0178(16) 0.0219(16) 0.0188(16) -0.0027(13) 0.0039(12) 0.0016(13)
C8 0.0234(17) 0.0184(16) 0.0164(15) -0.0037(13) 0.0032(13) -0.0041(13)
C5 0.0157(15) 0.0231(17) 0.0185(15) -0.0031(13) -0.0005(12) 0.0040(12)
C4 0.0146(15) 0.0230(16) 0.0177(16) 0.0051(13) 0.0036(12) -0.0021(13)
C7 0.0222(18) 0.0207(16) 0.0191(15) -0.0012(13) -0.0006(13) 0.0000(13)
C3 0.0205(16) 0.0183(16) 0.0133(14) 0.0069(12) 0.0021(12) -0.0018(12)
C6 0.0213(17) 0.0298(18) 0.0165(16) 0.0032(14) 0.0019(13) -0.0019(13)
C2 0.0202(16) 0.0154(15) 0.0162(15) -0.0023(13) 0.0004(12) 0.0015(12)

loop_
_atom_type_symbol
_atom_type_description
_atom_type_scat_dispersion_real
_atom_type_scat_dispersion_imag
_atom_type_scat_source
C C 0.0033 0.0016 'International Tables Vol C Tables 4.2.6.8 and 6.1.1.4'
H H 0.0000 0.0000 'International Tables Vol C Tables 4.2.6.8 and 6.1.1.4'
Cl Cl 0.1484 0.1585 'International Tables Vol C Tables 4.2.6.8 and 6.1.1.4'
Cu Cu 0.3201 1.2651 'International Tables Vol C Tables 4.2.6.8 and 6.1.1.4'
N N 0.0061 0.0033 'International Tables Vol C Tables 4.2.6.8 and 6.1.1.4'
O O 0.0106 0.0060 'International Tables Vol C Tables 4.2.6.8 and 6.1.1.4'

loop_
_geom_angle_atom_site_label_1
_geom_angle_atom_site_label_2
_geom_angle_atom_site_label_3
_geom_angle_site_symmetry_1
_geom_angle_site_symmetry_3
_geom_angle
_geom_angle_publ_flag
N3 Cu1 Cl1 3_766 . 87.71(7) ?
N3 Cu1 Cl1 . . 92.29(6) ?
N3 Cu1 N3 3_766 . 180.0 ?
N1 Cu1 Cl1 3_766 . 85.74(7) ?
N1 Cu1 Cl1 . . 94.26(7) ?
N1 Cu1 N3 3_766 3_766 94.08(9) ?
N1 Cu1 N3 . 3_766 85.92(9) y
N1 Cu1 N3 3_766 . 85.92(9) ?
N1 Cu1 N3 . . 94.08(9) y
N1 Cu1 N1 . 3_766 180.0 ?
Cu1 N3 H3 . . 108.0 ?
C3 N3 Cu1 . . 106.34(16) ?
C3 N3 H3 . . 108.0 ?
C3 N3 C2 . . 111.7(2) ?
C2 N3 Cu1 . . 114.69(17) ?
C2 N3 H3 . . 108.0 ?
C8 O1 H1C . . 109.5 ?
Cu1 N1 H1 . . 106.7 ?
C1 N1 Cu1 . . 115.30(18) ?
C1 N1 H1 . . 106.7 ?
C4 N1 Cu1 . . 107.42(17) ?
C4 N1 H1 . . 106.7 ?
C4 N1 C1 . . 113.6(2) ?
C1 N2 C5 . . 115.5(2) ?
C1 N2 C2 . . 114.7(2) ?
C2 N2 C5 . . 114.8(2) ?
N1 C1 H1A . . 108.8 ?
N1 C1 H1B . . 108.8 ?
N2 C1 N1 . . 113.9(2) ?
N2 C1 H1A . . 108.8 ?
N2 C1 H1B . . 108.8 ?
H1A C1 H1B . . 107.7 ?
O1 C8 C7 . . 112.1(3) ?
O2 C8 O1 . . 123.8(3) ?
O2 C8 C7 . . 124.1(3) ?
N2 C5 H5A . . 109.4 ?
N2 C5 H5B . . 109.4 ?
N2 C5 C6 . . 111.0(2) ?
H5A C5 H5B . . 108.0 ?
C6 C5 H5A . . 109.4 ?
C6 C5 H5B . . 109.4 ?
N1 C4 H4A . . 110.3 ?
N1 C4 H4B . . 110.3 ?
N1 C4 C3 . 3_766 106.9(2) ?
H4A C4 H4B . . 108.6 ?
C3 C4 H4A 3_766 . 110.3 ?
C3 C4 H4B 3_766 . 110.3 ?
C8 C7 H7A . . 108.9 ?
C8 C7 H7B . . 108.9 ?
C8 C7 C6 . . 113.2(2) ?
H7A C7 H7B . . 107.8 ?
C6 C7 H7A . . 108.9 ?
C6 C7 H7B . . 108.9 ?
N3 C3 C4 . 3_766 107.1(2) ?
N3 C3 H3A . . 110.3 ?
N3 C3 H3B . . 110.3 ?
C4 C3 H3A 3_766 . 110.3 ?
C4 C3 H3B 3_766 . 110.3 ?
H3A C3 H3B . . 108.6 ?
C5 C6 H6A . . 109.2 ?
C5 C6 H6B . . 109.2 ?
C7 C6 C5 . . 112.0(2) ?
C7 C6 H6A . . 109.2 ?
C7 C6 H6B . . 109.2 ?
H6A C6 H6B . . 107.9 ?
N3 C2 H2A . . 108.8 ?
N3 C2 H2B . . 108.8 ?
N2 C2 N3 . . 113.9(2) ?
N2 C2 H2A . . 108.8 ?
N2 C2 H2B . . 108.8 ?
H2A C2 H2B . . 107.7 ?

loop_
_geom_bond_atom_site_label_1
_geom_bond_atom_site_label_2
_geom_bond_site_symmetry_2
_geom_bond_distance
_geom_bond_publ_flag
Cu1 Cl1 . 2.8889(7) y
Cu1 N3 . 2.003(2) y
Cu1 N3 3_766 2.003(2) ?
Cu1 N1 3_766 2.000(2) ?
Cu1 N1 . 2.000(2) y
N3 H3 . 1.0000 ?
N3 C3 . 1.478(4) ?
N3 C2 . 1.489(4) ?
O1 H1C . 0.93(4) ?
O1 C8 . 1.319(4) ?
O2 C8 . 1.204(3) ?
N1 H1 . 1.0000 ?
N1 C1 . 1.482(4) ?
N1 C4 . 1.475(4) ?
N2 C1 . 1.436(4) ?
N2 C5 . 1.472(4) ?
N2 C2 . 1.441(4) ?
C1 H1A . 0.9900 ?
C1 H1B . 0.9900 ?
C8 C7 . 1.505(4) ?
C5 H5A . 0.9900 ?
C5 H5B . 0.9900 ?
C5 C6 . 1.516(4) ?
C4 H4A . 0.9900 ?
C4 H4B . 0.9900 ?
C4 C3 3_766 1.513(4) ?
C7 H7A . 0.9900 ?
C7 H7B . 0.9900 ?
C7 C6 . 1.515(4) ?
C3 H3A . 0.9900 ?
C3 H3B . 0.9900 ?
C6 H6A . 0.9900 ?
C6 H6B . 0.9900 ?
C2 H2A . 0.9900 ?
C2 H2B . 0.9900 ?

loop_
_geom_hbond_atom_site_label_D
_geom_hbond_atom_site_label_H
_geom_hbond_atom_site_label_A
_geom_hbond_site_symmetry_A
_geom_hbond_distance_DH
_geom_hbond_distance_HA
_geom_hbond_distance_DA
_geom_hbond_angle_DHA
_geom_hbond_publ_flag
N1 H1 O2 3_665 1.00 2.03 2.877(3) 141.0 yes
O1 H1C Cl1 1_454 0.93(3) 2.12(3) 3.030(2) 168(3) yes
N3 H3 Cl1 1_554 1.00 2.52 3.381(2) 144.2 yes

loop_
_geom_torsion_atom_site_label_1
_geom_torsion_atom_site_label_2
_geom_torsion_atom_site_label_3
_geom_torsion_atom_site_label_4
_geom_torsion_site_symmetry_1
_geom_torsion_site_symmetry_2
_geom_torsion_site_symmetry_3
_geom_torsion_site_symmetry_4
_geom_torsion
_geom_torsion_publ_flag
Cu1 N3 C3 C4 . . . 3_766 -43.6(2) ?
Cu1 N3 C2 N2 . . . . 57.0(3) ?
Cu1 N1 C1 N2 . . . . -56.5(3) ?
Cu1 N1 C4 C3 . . . 3_766 40.6(2) ?
O1 C8 C7 C6 . . . . -168.6(2) ?
O2 C8 C7 C6 . . . . 11.0(4) ?
N2 C5 C6 C7 . . . . 68.7(3) ?
C1 N1 C4 C3 . . . 3_766 169.3(2) ?
C1 N2 C5 C6 . . . . -146.7(3) ?
C1 N2 C2 N3 . . . . -70.1(3) ?
C8 C7 C6 C5 . . . . 82.0(3) ?
C5 N2 C1 N1 . . . . -67.4(3) ?
C5 N2 C2 N3 . . . . 67.2(3) ?
C4 N1 C1 N2 . . . . 179.0(2) ?
C3 N3 C2 N2 . . . . 178.0(2) ?
C2 N3 C3 C4 . . . 3_766 -169.4(2) ?
C2 N2 C1 N1 . . . . 69.6(3) ?
C2 N2 C5 C6 . . . . 76.4(3) ?

loop_
_twin_individual_id
_twin_individual_mass_fraction_refined
1 0.8430(16)
2 0.1570(16)
